data_4071819
loop_
_publ_author_name
'Peng, Hong Mei'
'Webster, Richard D.'
'Li, Xingwei'

_publ_section_title
;
 Quinoline-Tethered N-Heterocyclic Carbene Complexes of Rhodium and
 Iridium: Synthesis, Catalysis, and Electrochemical Properties
;
_journal_issue 17
_journal_name_full Organometallics
_journal_page_first 4484
_journal_paper_doi 10.1021/om800404q
_journal_volume 27
_journal_year 2008
_chemical_formula_sum 'C52 H54 F6 N6 P Rh'
_chemical_formula_weight 1010.89
_chemical_name_systematic
;

 ?

;
_space_group_IT_number 14
_symmetry_cell_setting monoclinic
_symmetry_space_group_name_Hall '-P 2yn'
_symmetry_space_group_name_H-M 'P 1 21/n 1'
_atom_sites_solution_hydrogens geom
_atom_sites_solution_primary direct
_atom_sites_solution_secondary difmap
_audit_creation_method SHELXL-97
_cell_angle_alpha 90.00
_cell_angle_beta 117.490(2)
_cell_angle_gamma 90.00
_cell_formula_units_Z 4
_cell_length_a 17.9389(6)
_cell_length_b 15.8145(7)
_cell_length_c 18.7496(5)
_cell_measurement_reflns_used 4847
_cell_measurement_temperature 173(2)
_cell_measurement_theta_max 22.56
_cell_measurement_theta_min 2.45
_cell_volume 4718.6(3)
_computing_cell_refinement 'Bruker SMART'
_computing_data_collection 'Bruker SMART'
_computing_data_reduction 'Bruker SAINT'
_computing_molecular_graphics 'Bruker SHELXTL'
_computing_publication_material 'Bruker SHELXTL'
_computing_structure_refinement 'SHELXL-97 (Sheldrick, 1997)'
_computing_structure_solution 'SHELXS-97 (Sheldrick, 1990)'
_diffrn_ambient_temperature 173(2)
_diffrn_measured_fraction_theta_full 0.981
_diffrn_measured_fraction_theta_max 0.981
_diffrn_measurement_device_type 'CCD area detector'
_diffrn_measurement_method 'phi and omega scans'
_diffrn_radiation_monochromator graphite
_diffrn_radiation_source 'fine-focus sealed tube'
_diffrn_radiation_type MoK\a
_diffrn_radiation_wavelength 0.71073
_diffrn_reflns_av_R_equivalents 0.0799
_diffrn_reflns_av_sigmaI/netI 0.0751
_diffrn_reflns_limit_h_max 20
_diffrn_reflns_limit_h_min -21
_diffrn_reflns_limit_k_max 18
_diffrn_reflns_limit_k_min -18
_diffrn_reflns_limit_l_max 22
_diffrn_reflns_limit_l_min -22
_diffrn_reflns_number 35106
_diffrn_reflns_theta_full 25.05
_diffrn_reflns_theta_max 25.05
_diffrn_reflns_theta_min 2.14
_exptl_absorpt_coefficient_mu 0.463
_exptl_absorpt_correction_T_max 0.9552
_exptl_absorpt_correction_T_min 0.8931
_exptl_absorpt_correction_type multi-scan
_exptl_crystal_colour orange
_exptl_crystal_density_diffrn 1.423
_exptl_crystal_density_meas 0
_exptl_crystal_density_method 'not measured'
_exptl_crystal_description block
_exptl_crystal_F_000 2088
_exptl_crystal_size_max 0.25
_exptl_crystal_size_mid 0.15
_exptl_crystal_size_min 0.10
_refine_diff_density_max 1.483
_refine_diff_density_min -0.909
_refine_diff_density_rms 0.138
_refine_ls_extinction_method none
_refine_ls_goodness_of_fit_ref 1.027
_refine_ls_hydrogen_treatment constr
_refine_ls_matrix_type full
_refine_ls_number_parameters 602
_refine_ls_number_reflns 8205
_refine_ls_number_restraints 0
_refine_ls_restrained_S_all 1.027
_refine_ls_R_factor_all 0.0848
_refine_ls_R_factor_gt 0.0664
_refine_ls_shift/su_max 0.002
_refine_ls_shift/su_mean 0.000
_refine_ls_structure_factor_coef Fsqd
_refine_ls_weighting_details 'calc w=1/[\s^2^(Fo^2^)+(0.1103P)^2^+14.3318P] where P=(Fo^2^+2Fc^2^)/3'
_refine_ls_weighting_scheme calc
_refine_ls_wR_factor_gt 0.1750
_refine_ls_wR_factor_ref 0.1974
_reflns_number_gt 6353
_reflns_number_total 8205
_reflns_threshold_expression >2sigma(I)
_cod_data_source_file om800404q_si_001.cif
_cod_data_source_block lxw14
_cod_depositor_comments
;
The following automatic conversions were performed:

'_symmetry_cell_setting' value 'Monoclinic' changed to 'monoclinic'
according to /home/saulius/struct/CIF-dictionaries/cif_core.dic
dictionary named 'cif_core.dic' version 2.4.1 from 2010-06-29.

Automatic conversion script
Id: cif_fix_values 1715 2011-07-08 13:25:40Z adriana 
;
_cod_original_sg_symbol_H-M P2(1)/n
_cod_database_code 4071819

loop_
_symmetry_equiv_pos_as_xyz
'x, y, z'
'-x+1/2, y+1/2, -z+1/2'
'-x, -y, -z'
'x-1/2, -y-1/2, z-1/2'

loop_
_atom_site_label
_atom_site_type_symbol
_atom_site_fract_x
_atom_site_fract_y
_atom_site_fract_z
_atom_site_U_iso_or_equiv
_atom_site_adp_type
_atom_site_occupancy
_atom_site_symmetry_multiplicity
_atom_site_calc_flag
_atom_site_refinement_flags
_atom_site_disorder_assembly
_atom_site_disorder_group
Rh1 Rh 0.79459(2) 0.23622(2) 0.63206(2) 0.01813(16) Uani 1 1 d . A 1
C1 C 0.7843(3) 0.1055(3) 0.6134(3) 0.0224(11) Uani 1 1 d . A 1
C2 C 0.7774(4) -0.0313(3) 0.5751(4) 0.0315(13) Uani 1 1 d . A 1
H2 H 0.7803 -0.0800 0.5468 0.038 Uiso 1 1 calc R A 1
C3 C 0.7552(3) -0.0290(3) 0.6338(3) 0.0292(12) Uani 1 1 d . A 1
H3 H 0.7394 -0.0759 0.6554 0.035 Uiso 1 1 calc R A 1
C4 C 0.7388(3) 0.0842(4) 0.7198(3) 0.0268(12) Uani 1 1 d . A 1
H4A H 0.7671 0.1391 0.7407 0.032 Uiso 1 1 calc R A 1
H4B H 0.7614 0.0433 0.7648 0.032 Uiso 1 1 calc R A 1
C5 C 0.6459(3) 0.0950(3) 0.6920(3) 0.0228(11) Uani 1 1 d . A 1
C6 C 0.5838(3) 0.0679(3) 0.6195(3) 0.0249(11) Uani 1 1 d . A 1
H6 H 0.5986 0.0376 0.5842 0.030 Uiso 1 1 calc R A 1
C7 C 0.4982(3) 0.0840(4) 0.5959(3) 0.0309(13) Uani 1 1 d . A 1
H7 H 0.4566 0.0628 0.5459 0.037 Uiso 1 1 calc R A 1
C8 C 0.4741(4) 0.1296(4) 0.6436(4) 0.0339(13) Uani 1 1 d . A 1
H8 H 0.4164 0.1412 0.6264 0.041 Uiso 1 1 calc R A 1
C9 C 0.5363(3) 0.1597(4) 0.7194(3) 0.0293(12) Uani 1 1 d . A 1
C10 C 0.6224(3) 0.1402(3) 0.7450(3) 0.0260(12) Uani 1 1 d . A 1
C11 C 0.6639(4) 0.2101(4) 0.8648(4) 0.0419(15) Uani 1 1 d . A 1
H11 H 0.7071 0.2277 0.9156 0.050 Uiso 1 1 calc R A 1
C12 C 0.5807(5) 0.2339(4) 0.8437(4) 0.0465(17) Uani 1 1 d . A 1
H12 H 0.5689 0.2675 0.8792 0.056 Uiso 1 1 calc R A 1
C13 C 0.5172(4) 0.2085(4) 0.7716(4) 0.0427(15) Uani 1 1 d . A 1
H13 H 0.4607 0.2235 0.7569 0.051 Uiso 1 1 calc R A 1
C14 C 0.8198(3) 0.0741(3) 0.5021(3) 0.0231(11) Uani 1 1 d . A 1
C15 C 0.7562(3) 0.0868(3) 0.4231(3) 0.0250(11) Uani 1 1 d . A 1
C16 C 0.6652(3) 0.0716(4) 0.3999(4) 0.0349(14) Uani 1 1 d . A 1
H16A H 0.6302 0.1101 0.3562 0.052 Uiso 1 1 calc R A 1
H16B H 0.6553 0.0818 0.4464 0.052 Uiso 1 1 calc R A 1
H16C H 0.6505 0.0130 0.3818 0.052 Uiso 1 1 calc R A 1
C17 C 0.7812(3) 0.1085(4) 0.3659(3) 0.0298(12) Uani 1 1 d . A 1
H17 H 0.7392 0.1188 0.3124 0.036 Uiso 1 1 calc R A 1
C18 C 0.8653(4) 0.1159(4) 0.3833(3) 0.0309(13) Uani 1 1 d . A 1
C19 C 0.8895(4) 0.1422(5) 0.3202(4) 0.055(2) Uani 1 1 d . A 1
H19A H 0.9166 0.1978 0.3339 0.083 Uiso 1 1 calc R A 1
H19B H 0.8391 0.1453 0.2681 0.083 Uiso 1 1 calc R A 1
H19C H 0.9286 0.1007 0.3174 0.083 Uiso 1 1 calc R A 1
C20 C 0.9261(3) 0.0986(3) 0.4620(4) 0.0310(13) Uani 1 1 d . A 1
H20 H 0.9838 0.1017 0.4748 0.037 Uiso 1 1 calc R A 1
C21 C 0.9048(3) 0.0772(3) 0.5222(3) 0.0258(12) Uani 1 1 d . A 1
C22 C 0.9718(4) 0.0539(4) 0.6052(3) 0.0372(14) Uani 1 1 d . A 1
H22A H 0.9681 0.0916 0.6448 0.056 Uiso 1 1 calc R A 1
H22B H 1.0273 0.0597 0.6075 0.056 Uiso 1 1 calc R A 1
H22C H 0.9636 -0.0047 0.6170 0.056 Uiso 1 1 calc R A 1
C23 C 0.9242(3) 0.2335(3) 0.6995(3) 0.0173(10) Uani 1 1 d . A 1
C24 C 1.0592(3) 0.2485(4) 0.7209(4) 0.0298(13) Uani 1 1 d . A 1
H24 H 1.1059 0.2595 0.7113 0.036 Uiso 1 1 calc R A 1
C25 C 1.0617(3) 0.2227(4) 0.7900(3) 0.0292(13) Uani 1 1 d . A 1
H25 H 1.1109 0.2125 0.8391 0.035 Uiso 1 1 calc R A 1
C26 C 0.9558(3) 0.1891(3) 0.8380(3) 0.0196(11) Uani 1 1 d . A 1
C27 C 0.9434(3) 0.2520(3) 0.8841(3) 0.0236(11) Uani 1 1 d . A 1
C28 C 0.9610(3) 0.3441(3) 0.8777(3) 0.0287(12) Uani 1 1 d . A 1
H28A H 0.9210 0.3789 0.8869 0.043 Uiso 1 1 calc R A 1
H28B H 0.9550 0.3556 0.8240 0.043 Uiso 1 1 calc R A 1
H28C H 1.0184 0.3576 0.9182 0.043 Uiso 1 1 calc R A 1
C29 C 0.9190(3) 0.2262(3) 0.9409(3) 0.0250(12) Uani 1 1 d . A 1
H29 H 0.9077 0.2680 0.9710 0.030 Uiso 1 1 calc R A 1
C30 C 0.9106(3) 0.1415(4) 0.9556(3) 0.0271(12) Uani 1 1 d . A 1
C31 C 0.8836(4) 0.1170(5) 1.0181(4) 0.0433(16) Uani 1 1 d . A 1
H31A H 0.8221 0.1172 0.9938 0.065 Uiso 1 1 calc R A 1
H31B H 0.9064 0.1576 1.0626 0.065 Uiso 1 1 calc R A 1
H31C H 0.9047 0.0603 1.0386 0.065 Uiso 1 1 calc R A 1
C32 C 0.9283(3) 0.0813(4) 0.9120(3) 0.0272(12) Uani 1 1 d . A 1
H32 H 0.9249 0.0232 0.9230 0.033 Uiso 1 1 calc R A 1
C33 C 0.9508(3) 0.1027(3) 0.8524(3) 0.0244(12) Uani 1 1 d . A 1
C34 C 0.9697(3) 0.0360(4) 0.8061(3) 0.0310(13) Uani 1 1 d . A 1
H34A H 0.9316 0.0426 0.7486 0.046 Uiso 1 1 calc R A 1
H34B H 0.9618 -0.0201 0.8238 0.046 Uiso 1 1 calc R A 1
H34C H 1.0279 0.0419 0.8156 0.046 Uiso 1 1 calc R A 1
C35 C 0.9449(4) 0.2797(3) 0.5818(3) 0.0259(12) Uani 1 1 d . A 1
H35A H 0.8878 0.2562 0.5496 0.031 Uiso 1 1 calc R A 1
H35B H 0.9822 0.2537 0.5621 0.031 Uiso 1 1 calc R A 1
C36 C 0.9419(3) 0.3741(3) 0.5679(3) 0.0257(11) Uani 1 1 d . A 1
C37 C 0.9786(4) 0.4333(4) 0.6282(4) 0.0338(13) Uani 1 1 d . A 1
H37 H 1.0105 0.4151 0.6822 0.041 Uiso 1 1 calc R A 1
C38 C 0.9692(4) 0.5206(4) 0.6106(4) 0.0444(16) Uani 1 1 d . A 1
H38 H 0.9953 0.5603 0.6530 0.053 Uiso 1 1 calc R A 1
C39 C 0.9235(4) 0.5486(4) 0.5341(4) 0.0435(16) Uani 1 1 d . A 1
H39 H 0.9185 0.6076 0.5235 0.052 Uiso 1 1 calc R A 1
C40 C 0.8835(4) 0.4911(4) 0.4703(4) 0.0386(14) Uani 1 1 d . A 1
C41 C 0.8944(3) 0.4032(4) 0.4865(3) 0.0300(12) Uani 1 1 d . A 1
C42 C 0.8151(5) 0.3689(5) 0.3531(4) 0.0466(17) Uani 1 1 d . A 1
H42 H 0.7910 0.3280 0.3116 0.056 Uiso 1 1 calc R A 1
C43 C 0.8003(5) 0.4556(5) 0.3322(4) 0.057(2) Uani 1 1 d . A 1
H43 H 0.7661 0.4715 0.2778 0.069 Uiso 1 1 calc R A 1
C44 C 0.8348(5) 0.5155(5) 0.3893(4) 0.0504(18) Uani 1 1 d . A 1
H44 H 0.8263 0.5737 0.3752 0.060 Uiso 1 1 calc R A 1
C45 C 0.6932(3) 0.2717(3) 0.5163(3) 0.0246(12) Uani 1 1 d . A 1
H45 H 0.6852 0.2313 0.4723 0.030 Uiso 1 1 calc R A 1
C46 C 0.7028(3) 0.3622(4) 0.4968(3) 0.0305(13) Uani 1 1 d . A 1
H46A H 0.6469 0.3842 0.4584 0.037 Uiso 1 1 calc R A 1
H46B H 0.7389 0.3635 0.4698 0.037 Uiso 1 1 calc R A 1
C47 C 0.7412(3) 0.4215(3) 0.5707(3) 0.0306(13) Uani 1 1 d . A 1
H47A H 0.7725 0.4674 0.5603 0.037 Uiso 1 1 calc R A 1
H47B H 0.6952 0.4478 0.5782 0.037 Uiso 1 1 calc R A 1
C48 C 0.8000(3) 0.3755(3) 0.6474(3) 0.0256(12) Uani 1 1 d . A 1
H48 H 0.8581 0.3994 0.6753 0.031 Uiso 1 1 calc R A 1
C49 C 0.7727(3) 0.3382(3) 0.6980(3) 0.0228(11) Uani 1 1 d . A 1
H49 H 0.8153 0.3404 0.7560 0.027 Uiso 1 1 calc R A 1
C50 C 0.6838(3) 0.3357(4) 0.6851(3) 0.0303(13) Uani 1 1 d . A 1
H50A H 0.6683 0.3927 0.6956 0.036 Uiso 1 1 calc R A 1
H50B H 0.6807 0.2964 0.7248 0.036 Uiso 1 1 calc R A 1
C51 C 0.6187(3) 0.3077(3) 0.5997(3) 0.0264(12) Uani 1 1 d . A 1
H51A H 0.5704 0.2807 0.6027 0.032 Uiso 1 1 calc R A 1
H51B H 0.5976 0.3582 0.5649 0.032 Uiso 1 1 calc R A 1
C52 C 0.6554(3) 0.2456(3) 0.5616(3) 0.0225(11) Uani 1 1 d . A 1
H52 H 0.6254 0.1902 0.5452 0.027 Uiso 1 1 calc R A 1
N1 N 0.7955(3) 0.0517(3) 0.5629(3) 0.0235(9) Uani 1 1 d . A 1
N2 N 0.7597(3) 0.0549(3) 0.6573(3) 0.0231(9) Uani 1 1 d . A 1
N3 N 0.6855(3) 0.1646(3) 0.8179(3) 0.0329(11) Uani 1 1 d . A 1
N4 N 0.9793(2) 0.2136(3) 0.7766(2) 0.0202(9) Uani 1 1 d . A 1
N5 N 0.9749(3) 0.2558(3) 0.6663(3) 0.0229(10) Uani 1 1 d . A 1
N6 N 0.8610(3) 0.3423(3) 0.4279(3) 0.0366(12) Uani 1 1 d . A 1
F1 F 0.8330(5) 0.8590(5) 0.3597(4) 0.124(2) Uani 1 1 d . B 3
F2 F 0.7518(5) 0.7516(11) 0.4404(6) 0.299(10) Uani 1 1 d . B 3
F3 F 0.8730(6) 0.7488(5) 0.4432(6) 0.179(5) Uani 1 1 d . B 3
F4 F 0.8302(12) 0.8552(8) 0.4692(7) 0.281(8) Uani 1 1 d . B 3
F5 F 0.7083(6) 0.8424(11) 0.3445(8) 0.307(11) Uani 1 1 d . B 3
F6 F 0.7763(8) 0.7430(6) 0.3264(5) 0.177(5) Uani 1 1 d . B 3
P1 P 0.78905(13) 0.79908(14) 0.39766(11) 0.0541(5) Uani 1 1 d . B 3

loop_
_atom_site_aniso_label
_atom_site_aniso_U_11
_atom_site_aniso_U_22
_atom_site_aniso_U_33
_atom_site_aniso_U_23
_atom_site_aniso_U_13
_atom_site_aniso_U_12
Rh1 0.0151(2) 0.0181(2) 0.0155(2) -0.00156(15) 0.00223(17) 0.00384(14)
C1 0.017(2) 0.027(3) 0.023(3) -0.003(2) 0.009(2) 0.0065(19)
C2 0.043(3) 0.019(3) 0.039(3) -0.004(2) 0.024(3) 0.001(2)
C3 0.038(3) 0.020(3) 0.036(3) 0.004(2) 0.023(3) 0.003(2)
C4 0.031(3) 0.030(3) 0.024(3) -0.008(2) 0.015(2) 0.001(2)
C5 0.027(3) 0.024(3) 0.023(3) 0.006(2) 0.016(2) -0.001(2)
C6 0.033(3) 0.020(3) 0.029(3) -0.003(2) 0.020(2) -0.003(2)
C7 0.026(3) 0.036(3) 0.029(3) 0.001(2) 0.010(2) -0.005(2)
C8 0.026(3) 0.037(3) 0.040(3) 0.009(3) 0.016(3) 0.001(2)
C9 0.031(3) 0.032(3) 0.030(3) 0.004(2) 0.020(2) 0.002(2)
C10 0.029(3) 0.028(3) 0.024(3) 0.002(2) 0.015(2) 0.001(2)
C11 0.056(4) 0.047(4) 0.028(3) -0.008(3) 0.024(3) 0.007(3)
C12 0.063(5) 0.050(4) 0.036(4) -0.003(3) 0.031(3) 0.018(3)
C13 0.046(4) 0.043(4) 0.044(4) 0.003(3) 0.025(3) 0.016(3)
C14 0.026(3) 0.020(3) 0.028(3) -0.003(2) 0.017(2) 0.003(2)
C15 0.023(3) 0.022(3) 0.029(3) -0.003(2) 0.012(2) 0.002(2)
C16 0.029(3) 0.037(3) 0.041(3) -0.008(3) 0.017(3) -0.004(2)
C17 0.031(3) 0.029(3) 0.029(3) 0.004(2) 0.014(2) 0.005(2)
C18 0.038(3) 0.028(3) 0.033(3) 0.009(2) 0.021(3) 0.003(2)
C19 0.049(4) 0.075(5) 0.058(4) 0.030(4) 0.039(4) 0.021(4)
C20 0.026(3) 0.025(3) 0.045(3) -0.001(3) 0.019(3) 0.003(2)
C21 0.025(3) 0.020(3) 0.033(3) -0.005(2) 0.013(2) 0.001(2)
C22 0.034(3) 0.041(4) 0.035(3) -0.006(3) 0.014(3) 0.011(3)
C23 0.025(3) 0.013(2) 0.019(2) -0.0015(19) 0.014(2) 0.0026(18)
C24 0.021(3) 0.038(3) 0.032(3) 0.002(2) 0.013(2) 0.000(2)
C25 0.014(2) 0.043(3) 0.027(3) 0.007(2) 0.006(2) 0.004(2)
C26 0.013(2) 0.025(3) 0.015(2) 0.004(2) 0.0013(19) -0.0004(18)
C27 0.012(2) 0.029(3) 0.022(3) 0.001(2) 0.001(2) -0.0011(19)
C28 0.026(3) 0.029(3) 0.024(3) -0.002(2) 0.006(2) -0.002(2)
C29 0.023(3) 0.033(3) 0.018(3) -0.005(2) 0.009(2) -0.001(2)
C30 0.019(2) 0.043(3) 0.017(2) 0.002(2) 0.006(2) -0.007(2)
C31 0.039(3) 0.059(4) 0.030(3) -0.002(3) 0.015(3) -0.012(3)
C32 0.021(2) 0.033(3) 0.019(3) 0.005(2) 0.002(2) -0.005(2)
C33 0.013(2) 0.033(3) 0.018(2) 0.003(2) 0.000(2) 0.003(2)
C34 0.029(3) 0.033(3) 0.025(3) 0.002(2) 0.008(2) 0.005(2)
C35 0.036(3) 0.024(3) 0.021(3) 0.003(2) 0.017(2) 0.004(2)
C36 0.031(3) 0.028(3) 0.023(3) 0.000(2) 0.016(2) 0.000(2)
C37 0.041(3) 0.030(3) 0.033(3) -0.003(2) 0.019(3) -0.003(2)
C38 0.055(4) 0.031(3) 0.047(4) -0.006(3) 0.022(3) -0.006(3)
C39 0.057(4) 0.029(3) 0.052(4) 0.006(3) 0.032(4) 0.005(3)
C40 0.045(3) 0.035(3) 0.040(3) 0.009(3) 0.023(3) 0.006(3)
C41 0.033(3) 0.029(3) 0.034(3) 0.004(2) 0.020(3) 0.004(2)
C42 0.063(4) 0.048(4) 0.027(3) 0.001(3) 0.019(3) 0.001(3)
C43 0.068(5) 0.060(5) 0.037(4) 0.021(4) 0.017(4) 0.019(4)
C44 0.062(4) 0.046(4) 0.048(4) 0.020(3) 0.029(4) 0.015(3)
C45 0.024(3) 0.027(3) 0.012(2) 0.000(2) -0.001(2) 0.002(2)
C46 0.026(3) 0.034(3) 0.024(3) 0.010(2) 0.005(2) 0.005(2)
C47 0.029(3) 0.022(3) 0.034(3) 0.002(2) 0.009(2) 0.005(2)
C48 0.022(3) 0.019(3) 0.030(3) -0.005(2) 0.007(2) 0.0035(19)
C49 0.026(3) 0.018(3) 0.016(2) -0.006(2) 0.004(2) 0.009(2)
C50 0.025(3) 0.034(3) 0.026(3) -0.006(2) 0.006(2) 0.008(2)
C51 0.017(2) 0.030(3) 0.027(3) -0.005(2) 0.006(2) 0.007(2)
C52 0.011(2) 0.025(3) 0.023(3) -0.001(2) 0.000(2) 0.0022(18)
N1 0.030(2) 0.019(2) 0.027(2) -0.0009(18) 0.018(2) 0.0037(17)
N2 0.024(2) 0.024(2) 0.024(2) -0.0015(18) 0.0135(19) 0.0021(17)
N3 0.036(3) 0.042(3) 0.022(2) -0.003(2) 0.014(2) 0.003(2)
N4 0.0138(19) 0.027(2) 0.019(2) 0.0039(18) 0.0067(17) 0.0028(16)
N5 0.019(2) 0.032(2) 0.016(2) 0.0014(18) 0.0074(18) 0.0038(17)
N6 0.047(3) 0.035(3) 0.026(3) 0.000(2) 0.016(2) 0.001(2)
F1 0.124(5) 0.108(5) 0.135(6) 0.036(5) 0.055(5) -0.017(4)
F2 0.104(6) 0.59(2) 0.148(8) 0.214(12) 0.008(6) -0.117(10)
F3 0.136(7) 0.139(7) 0.171(9) 0.065(6) -0.006(6) 0.052(5)
F4 0.54(3) 0.181(11) 0.183(10) -0.080(9) 0.224(14) 0.009(14)
F5 0.157(8) 0.55(2) 0.302(13) 0.313(17) 0.181(10) 0.248(13)
F6 0.286(13) 0.142(7) 0.076(5) -0.029(4) 0.062(7) -0.079(7)
P1 0.0647(12) 0.0616(12) 0.0339(9) 0.0098(9) 0.0211(9) 0.0165(10)

loop_
_atom_type_symbol
_atom_type_description
_atom_type_scat_dispersion_real
_atom_type_scat_dispersion_imag
_atom_type_scat_source
C C 0.0033 0.0016 'International Tables Vol C Tables 4.2.6.8 and 6.1.1.4'
H H 0.0000 0.0000 'International Tables Vol C Tables 4.2.6.8 and 6.1.1.4'
N N 0.0061 0.0033 'International Tables Vol C Tables 4.2.6.8 and 6.1.1.4'
F F 0.0171 0.0103 'International Tables Vol C Tables 4.2.6.8 and 6.1.1.4'
P P 0.1023 0.0942 'International Tables Vol C Tables 4.2.6.8 and 6.1.1.4'
Rh Rh -1.1178 0.9187 'International Tables Vol C Tables 4.2.6.8 and 6.1.1.4'

loop_
_geom_angle_atom_site_label_1
_geom_angle_atom_site_label_2
_geom_angle_atom_site_label_3
_geom_angle
C23 Rh1 C1 93.94(18)
C23 Rh1 C45 143.5(2)
C1 Rh1 C45 96.88(19)
C23 Rh1 C49 96.58(18)
C1 Rh1 C49 143.5(2)
C45 Rh1 C49 95.12(19)
C23 Rh1 C48 88.40(18)
C1 Rh1 C48 177.52(18)
C45 Rh1 C48 80.73(19)
C49 Rh1 C48 36.7(2)
C23 Rh1 C52 177.21(19)
C1 Rh1 C52 88.78(18)
C45 Rh1 C52 36.4(2)
C49 Rh1 C52 80.82(19)
C48 Rh1 C52 88.90(18)
N1 C1 N2 104.3(4)
N1 C1 Rh1 135.1(4)
N2 C1 Rh1 120.6(4)
C3 C2 N1 106.9(5)
C2 C3 N2 107.0(5)
N2 C4 C5 114.2(4)
C6 C5 C10 118.5(5)
C6 C5 C4 124.8(5)
C10 C5 C4 116.6(4)
C5 C6 C7 121.6(5)
C8 C7 C6 121.2(5)
C7 C8 C9 119.4(5)
C13 C9 C10 117.3(5)
C13 C9 C8 123.2(5)
C10 C9 C8 119.5(5)
N3 C10 C9 123.0(5)
N3 C10 C5 117.4(5)
C9 C10 C5 119.6(5)
N3 C11 C12 123.8(6)
C13 C12 C11 119.5(6)
C12 C13 C9 119.3(6)
C21 C14 C15 122.4(5)
C21 C14 N1 119.2(5)
C15 C14 N1 118.3(4)
C17 C15 C14 117.1(5)
C17 C15 C16 120.8(5)
C14 C15 C16 121.9(5)
C15 C17 C18 122.8(5)
C17 C18 C20 117.7(5)
C17 C18 C19 121.1(5)
C20 C18 C19 121.3(5)
C21 C20 C18 122.1(5)
C20 C21 C14 117.8(5)
C20 C21 C22 120.7(5)
C14 C21 C22 121.5(5)
N4 C23 N5 103.6(4)
N4 C23 Rh1 135.6(4)
N5 C23 Rh1 120.8(3)
C25 C24 N5 106.2(5)
C24 C25 N4 107.4(5)
C27 C26 C33 121.9(5)
C27 C26 N4 119.2(4)
C33 C26 N4 118.8(5)
C29 C27 C26 117.5(5)
C29 C27 C28 119.8(5)
C26 C27 C28 122.6(5)
C27 C29 C30 122.5(5)
C32 C30 C29 118.1(5)
C32 C30 C31 121.7(5)
C29 C30 C31 120.3(5)
C30 C32 C33 122.4(5)
C32 C33 C26 117.4(5)
C32 C33 C34 121.3(5)
C26 C33 C34 121.4(5)
N5 C35 C36 113.9(4)
C37 C36 C41 118.5(5)
C37 C36 C35 124.3(5)
C41 C36 C35 117.1(5)
C36 C37 C38 120.8(6)
C39 C38 C37 121.0(6)
C38 C39 C40 120.6(6)
C39 C40 C44 123.8(6)
C39 C40 C41 119.1(6)
C44 C40 C41 117.0(6)
N6 C41 C40 123.4(5)
N6 C41 C36 116.7(5)
C40 C41 C36 119.9(5)
N6 C42 C43 123.2(6)
C44 C43 C42 120.1(6)
C43 C44 C40 119.5(7)
C52 C45 C46 125.4(5)
C52 C45 Rh1 74.2(3)
C46 C45 Rh1 110.6(3)
C45 C46 C47 114.4(4)
C48 C47 C46 112.6(4)
C49 C48 C47 122.8(5)
C49 C48 Rh1 69.9(3)
C47 C48 Rh1 112.5(3)
C48 C49 C50 125.9(4)
C48 C49 Rh1 73.3(3)
C50 C49 Rh1 110.3(3)
C49 C50 C51 114.4(5)
C52 C51 C50 112.6(4)
C45 C52 C51 122.6(5)
C45 C52 Rh1 69.4(3)
C51 C52 Rh1 111.9(3)
C1 N1 C2 110.8(5)
C1 N1 C14 126.5(4)
C2 N1 C14 122.6(4)
C1 N2 C3 110.9(4)
C1 N2 C4 125.0(4)
C3 N2 C4 124.0(5)
C11 N3 C10 117.1(5)
C23 N4 C25 111.0(4)
C23 N4 C26 124.9(4)
C25 N4 C26 124.0(4)
C23 N5 C24 111.8(4)
C23 N5 C35 124.7(4)
C24 N5 C35 123.4(5)
C42 N6 C41 116.8(5)
F2 P1 F4 88.5(8)
F2 P1 F5 93.0(6)
F4 P1 F5 104.6(9)
F2 P1 F6 105.0(8)
F4 P1 F6 160.7(8)
F5 P1 F6 88.6(8)
F2 P1 F3 90.5(7)
F4 P1 F3 81.9(7)
F5 P1 F3 172.7(7)
F6 P1 F3 84.3(6)
F2 P1 F1 173.1(8)
F4 P1 F1 84.6(6)
F5 P1 F1 87.5(5)
F6 P1 F1 81.9(5)
F3 P1 F1 89.7(5)

loop_
_geom_bond_atom_site_label_1
_geom_bond_atom_site_label_2
_geom_bond_distance
Rh1 C23 2.072(5)
Rh1 C1 2.091(5)
Rh1 C45 2.165(5)
Rh1 C49 2.175(5)
Rh1 C48 2.218(5)
Rh1 C52 2.226(5)
C1 N1 1.354(6)
C1 N2 1.360(7)
C2 C3 1.332(8)
C2 N1 1.395(7)
C3 N2 1.389(7)
C4 N2 1.461(6)
C4 C5 1.509(7)
C5 C6 1.370(7)
C5 C10 1.436(8)
C6 C7 1.411(8)
C7 C8 1.365(8)
C8 C9 1.423(8)
C9 C13 1.408(8)
C9 C10 1.423(8)
C10 N3 1.369(7)
C11 N3 1.325(8)
C11 C12 1.407(10)
C12 C13 1.365(10)
C14 C21 1.392(7)
C14 C15 1.406(7)
C14 N1 1.440(7)
C15 C17 1.384(8)
C15 C16 1.502(7)
C17 C18 1.393(8)
C18 C20 1.399(8)
C18 C19 1.495(8)
C20 C21 1.390(8)
C21 C22 1.508(8)
C23 N4 1.359(6)
C23 N5 1.365(7)
C24 C25 1.338(8)
C24 N5 1.386(7)
C25 N4 1.389(6)
C26 C27 1.401(8)
C26 C33 1.404(7)
C26 N4 1.448(6)
C27 C29 1.387(8)
C27 C28 1.507(7)
C29 C30 1.389(8)
C30 C32 1.385(8)
C30 C31 1.512(8)
C32 C33 1.393(7)
C33 C34 1.502(8)
C35 N5 1.468(7)
C35 C36 1.512(7)
C36 C37 1.379(8)
C36 C41 1.438(8)
C37 C38 1.410(9)
C38 C39 1.357(9)
C39 C40 1.408(9)
C40 C44 1.412(9)
C40 C41 1.416(8)
C41 N6 1.374(7)
C42 N6 1.325(8)
C42 C43 1.416(10)
C43 C44 1.347(11)
C45 C52 1.372(8)
C45 C46 1.507(8)
C46 C47 1.547(8)
C47 C48 1.520(7)
C48 C49 1.385(8)
C49 C50 1.499(7)
C50 C51 1.548(7)
C51 C52 1.529(7)
F1 P1 1.595(7)
F2 P1 1.464(7)
F3 P1 1.563(8)
F4 P1 1.489(11)
F5 P1 1.492(7)
F6 P1 1.530(8)
